data_7708441
loop_
_publ_author_name
'Werner, Simon'
'Vollgraff, Tobias'
'Sundermeyer, J\"org'

_publ_section_title
;
 Rylene- and diaza-rylene-derived cobalt clusters for solid-state
 pyrolysis towards undoped and N-doped carbon nanoparticles
;
_journal_name_full 'Dalton Transactions'
_journal_paper_doi 10.1039/D1DT02276H
_journal_year 2021
_chemical_formula_moiety 'C58 H40 Co8 N2 O24 Si4, 2(C5 H12)'
_chemical_formula_sum 'C68 H64 Co8 N2 O24 Si4'
_chemical_formula_weight 1877.01
_space_group_crystal_system monoclinic
_space_group_IT_number 15
_space_group_name_Hall '-C 2yc'
_space_group_name_H-M_alt 'C 1 2/c 1'
_atom_sites_solution_hydrogens geom
_atom_sites_solution_primary direct
_atom_sites_solution_secondary difmap
_audit_creation_method SHELXL-2018/3
_audit_update_record
;
2021-06-01 deposited with the CCDC.	2021-09-01 downloaded from the CCDC.
;
_cell_angle_alpha 90
_cell_angle_beta 98.73(3)
_cell_angle_gamma 90
_cell_formula_units_Z 4
_cell_length_a 18.165(4)
_cell_length_b 15.847(3)
_cell_length_c 28.456(6)
_cell_measurement_reflns_used 9734
_cell_measurement_temperature 100(2)
_cell_measurement_theta_max 25.7459
_cell_measurement_theta_min 2.6298
_cell_volume 8096(3)
_computing_cell_refinement 'SAINT V8.37A (Bruker AXS Inc., 2015)'
_computing_data_collection 'Bruker Instrument Service v3.0.26'
_computing_data_reduction 'SAINT V8.37A (Bruker AXS Inc., 2015)'
_computing_molecular_graphics
'DIAMOND 4 (H. Putz, K. Brandenburg, Crystal Impact GbR, Kreuzherrenstr. 102, 53227 Bonn, Germany)'
_computing_publication_material
; 
'WinGX 2014.1 (L.J. Farrugia, J. Appl. Cryst. 2012, 45, 849-854)'
'enCIFer (F. H. Allen, O. Johnson, G. P. Shields, B. R. Smith, M. Towler, J. Appl. Cryst. 2004, 37, 335-338.)'
;
_computing_structure_refinement 'SHELXL-2018/3 (Sheldrick, 2018)'
_computing_structure_solution 'SHELXT 2014/5 (Sheldrick, 2014)'
_diffrn_ambient_temperature 100(2)
_diffrn_detector_area_resol_mean 10.4167
_diffrn_measured_fraction_theta_full 0.999
_diffrn_measured_fraction_theta_max 0.998
_diffrn_measurement_device_type 'D8 Quest (Bruker AXS Inc.)'
_diffrn_measurement_method 'rotation method'
_diffrn_radiation_type MoK\a
_diffrn_radiation_wavelength 0.71073
_diffrn_reflns_av_R_equivalents 0.0562
_diffrn_reflns_av_unetI/netI 0.0173
_diffrn_reflns_Laue_measured_fraction_full 0.999
_diffrn_reflns_Laue_measured_fraction_max 0.998
_diffrn_reflns_limit_h_max 22
_diffrn_reflns_limit_h_min -22
_diffrn_reflns_limit_k_max 19
_diffrn_reflns_limit_k_min -19
_diffrn_reflns_limit_l_max 34
_diffrn_reflns_limit_l_min -34
_diffrn_reflns_number 145737
_diffrn_reflns_point_group_measured_fraction_full 0.999
_diffrn_reflns_point_group_measured_fraction_max 0.998
_diffrn_reflns_theta_full 25.000
_diffrn_reflns_theta_max 25.752
_diffrn_reflns_theta_min 2.130
_diffrn_source 'I\mS Microfocus Source'
_exptl_absorpt_coefficient_mu 1.727
_exptl_absorpt_correction_T_max 0.7453
_exptl_absorpt_correction_T_min 0.6979
_exptl_absorpt_correction_type multi-scan
_exptl_absorpt_process_details
; 
 SADABS 2016/2: Krause, L., Herbst-Irmer, R., Sheldrick G.M. & Stalke D., 
 J. Appl. Cryst. 48 (2015) 3-10 
;
_exptl_crystal_colour 'dark black'
_exptl_crystal_density_diffrn 1.540
_exptl_crystal_density_method 'not measured'
_exptl_crystal_description nugget
_exptl_crystal_F_000 3800
_exptl_crystal_size_max 0.305
_exptl_crystal_size_mid 0.168
_exptl_crystal_size_min 0.110
_refine_diff_density_max 0.546
_refine_diff_density_min -0.421
_refine_diff_density_rms 0.060
_refine_ls_extinction_method none
_refine_ls_goodness_of_fit_ref 1.036
_refine_ls_hydrogen_treatment constr
_refine_ls_matrix_type full
_refine_ls_number_parameters 517
_refine_ls_number_reflns 7743
_refine_ls_number_restraints 37
_refine_ls_restrained_S_all 1.040
_refine_ls_R_factor_all 0.0316
_refine_ls_R_factor_gt 0.0250
_refine_ls_shift/su_max 0.003
_refine_ls_shift/su_mean 0.000
_refine_ls_structure_factor_coef Fsqd
_refine_ls_weighting_details 'w=1/[\s^2^(Fo^2^)+(0.0184P)^2^+20.2297P] where P=(Fo^2^+2Fc^2^)/3'
_refine_ls_weighting_scheme calc
_refine_ls_wR_factor_gt 0.0529
_refine_ls_wR_factor_ref 0.0550
_reflns_Friedel_coverage 0.000
_reflns_number_gt 6867
_reflns_number_total 7743
_reflns_threshold_expression 'I > 2\s(I)'
_cod_data_source_file d1dt02276h2.cif
_cod_data_source_block SWP217_0m_a
_cod_depositor_comments
;
The following automatic conversions were performed:

data item '_exptl_absorpt_correction_type' value 'Multi-Scan' was
changed to 'multi-scan' in accordance with the
/home/data/users/saulius/crontab/automatic-downloads/rss-feeds/RSC/lib/dictionaries/cif_core.dic
dictionary named 'cif_core.dic' version 2.4.2 last updated on
2011-04-26.

Automatic conversion script
Id: cif_fix_values 7556 2019-12-06 15:28:31Z antanas 
;
_cod_original_sg_symbol_H-M 'C 2/c'
_cod_database_code 7708441
_shelx_shelxl_version_number 2018/3
_shelx_space_group_comment
; 
The symmetry employed for this shelxl refinement is uniquely defined 
by the following loop, which should always be used as a source of 
symmetry information in preference to the above space-group names. 
They are only intended as comments. 
;
_shelx_estimated_absorpt_t_min 0.621
_shelx_estimated_absorpt_t_max 0.833

loop_
_space_group_symop_operation_xyz
'x, y, z'
'-x, y, -z+1/2'
'x+1/2, y+1/2, z'
'-x+1/2, y+1/2, -z+1/2'
'-x, -y, -z'
'x, -y, z-1/2'
'-x+1/2, -y+1/2, -z'
'x+1/2, -y+1/2, z-1/2'

loop_
_atom_site_label
_atom_site_type_symbol
_atom_site_fract_x
_atom_site_fract_y
_atom_site_fract_z
_atom_site_U_iso_or_equiv
_atom_site_adp_type
_atom_site_occupancy
_atom_site_site_symmetry_order
_atom_site_calc_flag
_atom_site_refinement_flags_posn
_atom_site_refinement_flags_adp
_atom_site_refinement_flags_occupancy
_atom_site_disorder_assembly
_atom_site_disorder_group
C1 C 0.56992(10) 0.62808(11) 0.34629(6) 0.0091(4) Uani 1 1 d . . . . .
C2 C 0.53477(10) 0.62396(11) 0.29828(6) 0.0088(4) Uani 1 1 d . . . . .
C3 C 0.51702(10) 0.54721(12) 0.27286(7) 0.0115(4) Uani 1 1 d . . . . .
H3 H 0.529388 0.494910 0.288394 0.014 Uiso 1 1 calc R U . . .
C4 C 0.51670(10) 0.70105(11) 0.27443(6) 0.0082(4) Uani 1 1 d . . . . .
C5 C 0.53089(10) 0.77805(11) 0.29909(6) 0.0088(4) Uani 1 1 d . . . . .
C6 C 0.51402(10) 0.85494(12) 0.27350(7) 0.0113(4) Uani 1 1 d . . . . .
H6 H 0.522630 0.907220 0.289749 0.014 Uiso 1 1 calc R U . . .
C7 C 0.56074(10) 0.77426(11) 0.34819(6) 0.0095(4) Uani 1 1 d . . . . .
C8 C 0.56875(10) 0.85112(12) 0.37709(6) 0.0097(4) Uani 1 1 d . . . . .
C9 C 0.58293(10) 0.93449(12) 0.37629(6) 0.0109(4) Uani 1 1 d . . . . .
C10 C 0.59612(10) 0.55114(12) 0.37206(6) 0.0105(4) Uani 1 1 d . . . . .
C11 C 0.58055(11) 0.46973(12) 0.37982(7) 0.0130(4) Uani 1 1 d . . . . .
C12 C 0.41772(11) 0.92374(13) 0.35674(7) 0.0175(4) Uani 1 1 d . . . . .
C13 C 0.48436(11) 1.01683(13) 0.43429(7) 0.0162(4) Uani 1 1 d . . . . .
C14 C 0.44876(11) 0.83788(13) 0.44113(7) 0.0174(4) Uani 1 1 d . . . . .
C15 C 0.64383(11) 0.97096(13) 0.47992(7) 0.0165(4) Uani 1 1 d . . . . .
C16 C 0.60666(11) 0.79764(13) 0.47881(7) 0.0152(4) Uani 1 1 d . . . . .
C17 C 0.71491(12) 0.85603(14) 0.42784(7) 0.0204(5) Uani 1 1 d . . . . .
C18 C 0.69048(11) 0.61633(13) 0.45497(7) 0.0170(4) Uani 1 1 d . . . . .
C19 C 0.54571(12) 0.56636(13) 0.46003(7) 0.0177(4) Uani 1 1 d . . . . .
C20 C 0.65790(12) 0.44539(14) 0.48275(7) 0.0205(5) Uani 1 1 d . . . . .
C21 C 0.72550(12) 0.38196(14) 0.39643(8) 0.0239(5) Uani 1 1 d . . . . .
C22 C 0.76535(12) 0.55250(14) 0.37788(8) 0.0226(5) Uani 1 1 d . . . . .
C23 C 0.68341(12) 0.45762(14) 0.30844(8) 0.0235(5) Uani 1 1 d . . . . .
C24 C 0.67025(16) 1.09968(15) 0.38988(9) 0.0364(6) Uani 1 1 d . . . . .
H24A H 0.684950 1.150033 0.373597 0.055 Uiso 1 1 calc R U . . .
H24B H 0.714894 1.070273 0.405359 0.055 Uiso 1 1 calc R U . . .
H24C H 0.639662 1.116394 0.413877 0.055 Uiso 1 1 calc R U . . .
C25 C 0.67475(15) 0.99069(18) 0.30192(9) 0.0384(7) Uani 1 1 d . . . . .
H25A H 0.647357 0.948397 0.281036 0.058 Uiso 1 1 calc R U . . .
H25B H 0.720522 0.965480 0.318804 0.058 Uiso 1 1 calc R U . . .
H25C H 0.687452 1.038512 0.282838 0.058 Uiso 1 1 calc R U . . .
C26 C 0.53217(16) 1.08663(14) 0.31594(9) 0.0339(6) Uani 1 1 d . . . . .
H26A H 0.548160 1.132502 0.296715 0.051 Uiso 1 1 calc R U . . .
H26B H 0.504776 1.110171 0.340039 0.051 Uiso 1 1 calc R U . . .
H26C H 0.499782 1.047899 0.295393 0.051 Uiso 1 1 calc R U . . .
C27 C 0.53895(15) 0.30179(14) 0.42086(8) 0.0310(6) Uani 1 1 d . . . . .
H27A H 0.503859 0.254459 0.416335 0.047 Uiso 1 1 calc R U . . .
H27B H 0.537932 0.327289 0.452128 0.047 Uiso 1 1 calc R U . . .
H27C H 0.589313 0.281308 0.418948 0.047 Uiso 1 1 calc R U . . .
C31 C 0.26531(18) 0.69431(19) 0.22724(11) 0.0491(7) Uani 1 1 d D . . . .
H31A H 0.302710 0.662367 0.212499 0.059 Uiso 1 1 calc R U . A 1
H31B H 0.223109 0.655844 0.229667 0.059 Uiso 1 1 calc R U . A 1
C32 C 0.3004(2) 0.7211(2) 0.27748(12) 0.0560(8) Uani 1 1 d . . . . .
H32A H 0.337870 0.765467 0.274789 0.067 Uiso 1 1 calc R U . . .
H32B H 0.261100 0.746362 0.293618 0.067 Uiso 1 1 calc R U . . .
C33 C 0.33644(15) 0.65270(19) 0.30750(10) 0.0411(7) Uani 1 1 d . . . . .
H33A H 0.375339 0.626965 0.291204 0.049 Uiso 1 1 calc R U . . .
H33B H 0.298823 0.608623 0.310530 0.049 Uiso 1 1 calc R U . . .
C34 C 0.37117(15) 0.67907(18) 0.35604(10) 0.0395(7) Uani 1 1 d . . . . .
H34A H 0.410336 0.720672 0.353613 0.059 Uiso 1 1 calc R U . . .
H34B H 0.392884 0.629709 0.373728 0.059 Uiso 1 1 calc R U . . .
H34C H 0.333168 0.704184 0.372740 0.059 Uiso 1 1 calc R U . . .
Co1 Co 0.49217(2) 0.91497(2) 0.40592(2) 0.01107(6) Uani 1 1 d . . . . .
Co2 Co 0.62291(2) 0.88329(2) 0.43865(2) 0.01089(6) Uani 1 1 d . . . . .
Co3 Co 0.62789(2) 0.52815(2) 0.43896(2) 0.01223(6) Uani 1 1 d . . . . .
Co4 Co 0.68654(2) 0.48044(2) 0.37079(2) 0.01399(7) Uani 1 1 d . . . . .
N1 N 0.58100(8) 0.70118(10) 0.37041(5) 0.0095(3) Uani 1 1 d . . . . .
O1 O 0.37051(9) 0.92932(11) 0.32572(5) 0.0290(4) Uani 1 1 d . . . . .
O2 O 0.48170(9) 1.08105(9) 0.45135(5) 0.0254(3) Uani 1 1 d . . . . .
O3 O 0.42239(9) 0.79037(10) 0.46297(6) 0.0287(4) Uani 1 1 d . . . . .
O4 O 0.65622(9) 1.02457(10) 0.50639(5) 0.0253(3) Uani 1 1 d . . . . .
O5 O 0.59556(8) 0.74611(9) 0.50444(5) 0.0223(3) Uani 1 1 d . . . . .
O6 O 0.77226(9) 0.83898(12) 0.41971(6) 0.0379(4) Uani 1 1 d . . . . .
O7 O 0.73046(8) 0.67118(10) 0.46328(5) 0.0240(3) Uani 1 1 d . . . . .
O8 O 0.49224(9) 0.59090(10) 0.47105(6) 0.0279(4) Uani 1 1 d . . . . .
O9 O 0.67757(9) 0.39525(11) 0.51013(6) 0.0330(4) Uani 1 1 d . . . . .
O10 O 0.74916(10) 0.32049(11) 0.41271(7) 0.0388(4) Uani 1 1 d . . . . .
O11 O 0.81562(9) 0.59587(11) 0.38281(7) 0.0353(4) Uani 1 1 d . . . . .
O12 O 0.68214(10) 0.44335(12) 0.26929(6) 0.0383(4) Uani 1 1 d . . . . .
Si1 Si 0.61564(4) 1.02816(4) 0.34585(2) 0.01977(13) Uani 1 1 d . . . . .
Si2 Si 0.51204(4) 0.38161(4) 0.37399(2) 0.02070(13) Uani 1 1 d . . . . .
C28 C 0.5004(3) 0.3316(2) 0.31525(13) 0.0250(8) Uani 0.697(6) 1 d . U P B 1
H28A H 0.472343 0.369357 0.291785 0.038 Uiso 0.697(6) 1 calc R U P B 1
H28B H 0.473113 0.278405 0.316296 0.038 Uiso 0.697(6) 1 calc R U P B 1
H28C H 0.549411 0.320213 0.306276 0.038 Uiso 0.697(6) 1 calc R U P B 1
C29 C 0.4197(7) 0.4290(8) 0.3834(3) 0.042(2) Uani 0.697(6) 1 d . . P B 1
H29A H 0.405839 0.473944 0.360139 0.062 Uiso 0.697(6) 1 calc R U P B 1
H29B H 0.424117 0.452388 0.415629 0.062 Uiso 0.697(6) 1 calc R U P B 1
H29C H 0.381216 0.385062 0.379467 0.062 Uiso 0.697(6) 1 calc R U P B 1
C30 C 0.2386(3) 0.7643(3) 0.19633(18) 0.0608(13) Uani 0.697(6) 1 d . U P B 1
H30A H 0.280735 0.800091 0.191340 0.091 Uiso 0.697(6) 1 calc R U P B 1
H30B H 0.202868 0.797614 0.211127 0.091 Uiso 0.697(6) 1 calc R U P B 1
H30C H 0.214202 0.742431 0.165672 0.091 Uiso 0.697(6) 1 calc R U P B 1
C35 C 0.5327(6) 0.3206(6) 0.3164(3) 0.0235(12) Uani 0.303(6) 1 d . U P B 2
H35A H 0.500381 0.270901 0.311180 0.035 Uiso 0.303(6) 1 calc R U P B 2
H35B H 0.584939 0.302715 0.320942 0.035 Uiso 0.303(6) 1 calc R U P B 2
H35C H 0.522959 0.358061 0.288792 0.035 Uiso 0.303(6) 1 calc R U P B 2
C36 C 0.1943(7) 0.7435(8) 0.2066(4) 0.0632(16) Uani 0.303(6) 1 d D U P B 2
H36A H 0.175641 0.722618 0.174649 0.095 Uiso 0.303(6) 1 calc R U P B 2
H36B H 0.156200 0.735512 0.227178 0.095 Uiso 0.303(6) 1 calc R U P B 2
H36C H 0.206139 0.803713 0.205046 0.095 Uiso 0.303(6) 1 calc R U P B 2
C37 C 0.4178(17) 0.4249(19) 0.3656(6) 0.036(5) Uani 0.303(6) 1 d . . P B 2
H37A H 0.381677 0.378605 0.363396 0.055 Uiso 0.303(6) 1 calc R U P B 2
H37B H 0.409550 0.458216 0.336298 0.055 Uiso 0.303(6) 1 calc R U P B 2
H37C H 0.411702 0.461028 0.392707 0.055 Uiso 0.303(6) 1 calc R U P B 2

loop_
_atom_site_aniso_label
_atom_site_aniso_U_11
_atom_site_aniso_U_22
_atom_site_aniso_U_33
_atom_site_aniso_U_23
_atom_site_aniso_U_13
_atom_site_aniso_U_12
C1 0.0081(9) 0.0090(9) 0.0111(9) 0.0008(7) 0.0045(7) 0.0017(7)
C2 0.0085(9) 0.0090(9) 0.0096(9) 0.0006(7) 0.0034(7) 0.0003(7)
C3 0.0148(10) 0.0068(9) 0.0131(9) 0.0020(7) 0.0024(8) 0.0015(7)
C4 0.0054(8) 0.0094(9) 0.0104(9) -0.0005(7) 0.0037(7) -0.0006(7)
C5 0.0067(9) 0.0096(9) 0.0106(9) -0.0003(7) 0.0028(7) -0.0003(7)
C6 0.0140(9) 0.0072(9) 0.0128(9) -0.0012(7) 0.0025(7) 0.0002(7)
C7 0.0079(9) 0.0101(9) 0.0112(9) -0.0004(7) 0.0033(7) 0.0001(7)
C8 0.0094(9) 0.0121(9) 0.0072(9) 0.0005(7) 0.0002(7) 0.0021(7)
C9 0.0127(9) 0.0117(9) 0.0081(9) -0.0018(7) 0.0006(7) 0.0011(7)
C10 0.0104(9) 0.0136(9) 0.0075(9) -0.0006(7) 0.0021(7) 0.0031(7)
C11 0.0148(10) 0.0125(9) 0.0123(9) 0.0016(8) 0.0034(8) 0.0038(8)
C12 0.0168(10) 0.0202(11) 0.0163(10) -0.0043(8) 0.0055(9) 0.0048(9)
C13 0.0155(10) 0.0196(11) 0.0135(10) -0.0001(8) 0.0025(8) 0.0029(8)
C14 0.0142(10) 0.0210(11) 0.0167(10) -0.0029(9) 0.0008(8) 0.0030(9)
C15 0.0134(10) 0.0201(11) 0.0151(10) 0.0015(9) -0.0007(8) 0.0002(8)
C16 0.0135(10) 0.0185(10) 0.0129(10) -0.0041(9) -0.0003(8) 0.0035(8)
C17 0.0206(12) 0.0250(11) 0.0150(10) 0.0026(9) 0.0006(9) 0.0009(9)
C18 0.0177(11) 0.0215(11) 0.0105(10) 0.0012(8) -0.0018(8) 0.0090(9)
C19 0.0247(12) 0.0157(10) 0.0129(10) 0.0018(8) 0.0031(9) 0.0004(9)
C20 0.0209(11) 0.0232(11) 0.0172(11) 0.0032(9) 0.0023(9) 0.0028(9)
C21 0.0225(12) 0.0220(12) 0.0279(12) 0.0013(10) 0.0061(10) 0.0080(10)
C22 0.0196(11) 0.0244(12) 0.0246(12) 0.0009(9) 0.0056(9) 0.0078(10)
C23 0.0190(11) 0.0268(12) 0.0260(13) -0.0002(10) 0.0075(9) 0.0082(9)
C24 0.0552(17) 0.0215(12) 0.0308(14) -0.0012(10) 0.0011(12) -0.0217(12)
C25 0.0441(16) 0.0423(16) 0.0337(14) -0.0022(12) 0.0216(12) -0.0190(13)
C26 0.0596(18) 0.0147(11) 0.0255(13) 0.0051(10) 0.0001(12) 0.0036(11)
C27 0.0526(16) 0.0184(12) 0.0233(12) 0.0059(9) 0.0096(11) -0.0077(11)
C31 0.0527(19) 0.0448(17) 0.0481(18) -0.0075(14) 0.0024(15) 0.0005(14)
C32 0.063(2) 0.0476(19) 0.056(2) -0.0155(16) 0.0018(16) 0.0086(16)
C33 0.0256(13) 0.0503(17) 0.0498(17) -0.0089(14) 0.0131(12) -0.0102(12)
C34 0.0342(14) 0.0380(15) 0.0499(17) -0.0136(13) 0.0181(13) -0.0077(12)
Co1 0.01194(13) 0.01133(13) 0.00973(13) -0.00218(10) 0.00099(10) 0.00165(10)
Co2 0.01169(13) 0.01173(13) 0.00861(12) -0.00177(10) -0.00049(10) 0.00015(10)
Co3 0.01512(14) 0.01189(13) 0.00935(13) 0.00239(10) 0.00081(10) 0.00360(10)
Co4 0.01420(14) 0.01320(13) 0.01501(14) 0.00169(11) 0.00365(11) 0.00549(11)
N1 0.0090(8) 0.0097(8) 0.0101(8) -0.0001(6) 0.0019(6) 0.0009(6)
O1 0.0199(8) 0.0460(10) 0.0191(8) -0.0047(7) -0.0035(7) 0.0101(7)
O2 0.0341(9) 0.0172(8) 0.0255(8) -0.0091(7) 0.0063(7) 0.0028(7)
O3 0.0245(9) 0.0327(9) 0.0297(9) 0.0093(8) 0.0060(7) -0.0049(7)
O4 0.0288(9) 0.0234(8) 0.0225(8) -0.0117(7) -0.0004(7) -0.0042(7)
O5 0.0257(8) 0.0209(8) 0.0210(8) 0.0056(7) 0.0058(6) 0.0014(6)
O6 0.0223(9) 0.0566(12) 0.0369(10) 0.0114(9) 0.0119(8) 0.0122(8)
O7 0.0199(8) 0.0223(8) 0.0268(9) -0.0042(7) -0.0060(7) -0.0005(7)
O8 0.0266(9) 0.0293(9) 0.0310(9) -0.0015(7) 0.0145(7) 0.0044(7)
O9 0.0341(10) 0.0331(10) 0.0299(9) 0.0196(8) -0.0013(8) 0.0057(8)
O10 0.0418(11) 0.0258(9) 0.0491(11) 0.0120(8) 0.0075(9) 0.0190(8)
O11 0.0225(9) 0.0347(10) 0.0495(11) -0.0027(8) 0.0082(8) -0.0053(8)
O12 0.0379(10) 0.0569(12) 0.0219(9) -0.0076(8) 0.0098(8) 0.0106(9)
Si1 0.0317(3) 0.0119(3) 0.0159(3) 0.0001(2) 0.0041(2) -0.0078(2)
Si2 0.0281(3) 0.0109(3) 0.0227(3) 0.0026(2) 0.0025(3) -0.0053(2)
C28 0.0295(16) 0.0208(12) 0.0247(12) 0.0001(10) 0.0038(13) -0.0062(13)
C29 0.022(3) 0.031(3) 0.072(6) -0.005(5) 0.007(5) -0.010(2)
C30 0.0661(19) 0.0566(17) 0.0586(18) -0.0036(14) 0.0063(14) -0.0002(14)
C35 0.0266(19) 0.0206(16) 0.0231(16) 0.0001(14) 0.0034(16) -0.0037(16)
C36 0.066(2) 0.061(2) 0.062(2) -0.0049(16) 0.0067(16) 0.0025(16)
C37 0.026(6) 0.038(8) 0.040(9) 0.008(9) -0.010(9) -0.014(5)

loop_
_atom_type_symbol
_atom_type_description
_atom_type_scat_dispersion_real
_atom_type_scat_dispersion_imag
_atom_type_scat_source
C C 0.0033 0.0016 'International Tables Vol C Tables 4.2.6.8 and 6.1.1.4'
H H 0.0000 0.0000 'International Tables Vol C Tables 4.2.6.8 and 6.1.1.4'
Co Co 0.3494 0.9721 'International Tables Vol C Tables 4.2.6.8 and 6.1.1.4'
N N 0.0061 0.0033 'International Tables Vol C Tables 4.2.6.8 and 6.1.1.4'
O O 0.0106 0.0060 'International Tables Vol C Tables 4.2.6.8 and 6.1.1.4'
Si Si 0.0817 0.0704 'International Tables Vol C Tables 4.2.6.8 and 6.1.1.4'

loop_
_geom_angle_atom_site_label_1
_geom_angle_atom_site_label_2
_geom_angle_atom_site_label_3
_geom_angle
_geom_angle_site_symmetry_1
_geom_angle_site_symmetry_3
_geom_angle_publ_flag
N1 C1 C2 122.76(16) . . ?
N1 C1 C10 116.69(16) . . ?
C2 C1 C10 120.55(16) . . ?
C4 C2 C1 117.44(16) . . ?
C4 C2 C3 118.42(17) . . ?
C1 C2 C3 124.15(17) . . ?
C3 C3 C2 121.50(11) 2_655 . ?
C3 C3 H3 119.2 2_655 . ?
C2 C3 H3 119.2 . . ?
C5 C4 C2 119.84(16) . . ?
C5 C4 C4 120.11(11) . 2_655 ?
C2 C4 C4 120.04(10) . 2_655 ?
C4 C5 C7 117.75(16) . . ?
C4 C5 C6 118.37(17) . . ?
C7 C5 C6 123.87(17) . . ?
C6 C6 C5 121.45(11) 2_655 . ?
C6 C6 H6 119.3 2_655 . ?
C5 C6 H6 119.3 . . ?
N1 C7 C5 122.38(16) . . ?
N1 C7 C8 117.11(16) . . ?
C5 C7 C8 120.50(16) . . ?
C9 C8 C7 144.02(18) . . ?
C9 C8 Co2 71.69(11) . . ?
C7 C8 Co2 135.91(14) . . ?
C9 C8 Co1 69.91(11) . . ?
C7 C8 Co1 129.56(13) . . ?
Co2 C8 Co1 77.60(7) . . ?
C8 C9 Si1 149.97(15) . . ?
C8 C9 Co2 68.22(11) . . ?
Si1 C9 Co2 129.98(10) . . ?
C8 C9 Co1 70.54(11) . . ?
Si1 C9 Co1 131.76(10) . . ?
Co2 C9 Co1 76.79(7) . . ?
C11 C10 C1 145.04(18) . . ?
C11 C10 Co3 72.38(12) . . ?
C1 C10 Co3 132.38(14) . . ?
C11 C10 Co4 70.03(11) . . ?
C1 C10 Co4 131.68(13) . . ?
Co3 C10 Co4 77.81(7) . . ?
C10 C11 Si2 149.17(16) . . ?
C10 C11 Co4 70.44(11) . . ?
Si2 C11 Co4 134.45(11) . . ?
C10 C11 Co3 67.65(11) . . ?
Si2 C11 Co3 128.27(10) . . ?
Co4 C11 Co3 76.57(8) . . ?
O1 C12 Co1 179.8(2) . . ?
O2 C13 Co1 177.59(19) . . ?
O3 C14 Co1 179.6(2) . . ?
O4 C15 Co2 178.47(19) . . ?
O5 C16 Co2 178.02(18) . . ?
O6 C17 Co2 178.10(19) . . ?
O7 C18 Co3 177.32(19) . . ?
O8 C19 Co3 176.62(19) . . ?
O9 C20 Co3 178.7(2) . . ?
O10 C21 Co4 179.2(2) . . ?
O11 C22 Co4 178.3(2) . . ?
O12 C23 Co4 179.4(2) . . ?
Si1 C24 H24A 109.5 . . ?
Si1 C24 H24B 109.5 . . ?
H24A C24 H24B 109.5 . . ?
Si1 C24 H24C 109.5 . . ?
H24A C24 H24C 109.5 . . ?
H24B C24 H24C 109.5 . . ?
Si1 C25 H25A 109.5 . . ?
Si1 C25 H25B 109.5 . . ?
H25A C25 H25B 109.5 . . ?
Si1 C25 H25C 109.5 . . ?
H25A C25 H25C 109.5 . . ?
H25B C25 H25C 109.5 . . ?
Si1 C26 H26A 109.5 . . ?
Si1 C26 H26B 109.5 . . ?
H26A C26 H26B 109.5 . . ?
Si1 C26 H26C 109.5 . . ?
H26A C26 H26C 109.5 . . ?
H26B C26 H26C 109.5 . . ?
Si2 C27 H27A 109.5 . . ?
Si2 C27 H27B 109.5 . . ?
H27A C27 H27B 109.5 . . ?
Si2 C27 H27C 109.5 . . ?
H27A C27 H27C 109.5 . . ?
H27B C27 H27C 109.5 . . ?
C30 C31 C32 114.0(3) . . ?
C32 C31 C36 114.7(5) . . ?
C30 C31 H31A 108.8 . . ?
C32 C31 H31A 108.8 . . ?
C30 C31 H31B 108.8 . . ?
C32 C31 H31B 108.8 . . ?
H31A C31 H31B 107.7 . . ?
C33 C32 C31 115.0(3) . . ?
C33 C32 H32A 108.5 . . ?
C31 C32 H32A 108.5 . . ?
C33 C32 H32B 108.5 . . ?
C31 C32 H32B 108.5 . . ?
H32A C32 H32B 107.5 . . ?
C32 C33 C34 114.9(3) . . ?
C32 C33 H33A 108.5 . . ?
C34 C33 H33A 108.5 . . ?
C32 C33 H33B 108.5 . . ?
C34 C33 H33B 108.5 . . ?
H33A C33 H33B 107.5 . . ?
C33 C34 H34A 109.5 . . ?
C33 C34 H34B 109.5 . . ?
H34A C34 H34B 109.5 . . ?
C33 C34 H34C 109.5 . . ?
H34A C34 H34C 109.5 . . ?
H34B C34 H34C 109.5 . . ?
C12 Co1 C13 100.18(9) . . ?
C12 Co1 C14 98.16(9) . . ?
C13 Co1 C14 106.24(9) . . ?
C12 Co1 C9 103.42(9) . . ?
C13 Co1 C9 100.12(8) . . ?
C14 Co1 C9 142.15(8) . . ?
C12 Co1 C8 102.01(8) . . ?
C13 Co1 C8 137.61(8) . . ?
C14 Co1 C8 105.76(8) . . ?
C9 Co1 C8 39.55(8) . . ?
C12 Co1 Co2 151.24(6) . . ?
C13 Co1 Co2 98.53(7) . . ?
C14 Co1 Co2 97.32(7) . . ?
C9 Co1 Co2 51.58(6) . . ?
C8 Co1 Co2 50.25(5) . . ?
C17 Co2 C15 100.67(10) . . ?
C17 Co2 C16 99.85(9) . . ?
C15 Co2 C16 101.59(9) . . ?
C17 Co2 C8 98.02(9) . . ?
C15 Co2 C8 144.02(8) . . ?
C16 Co2 C8 105.14(8) . . ?
C17 Co2 C9 99.72(9) . . ?
C15 Co2 C9 106.07(8) . . ?
C16 Co2 C9 142.24(8) . . ?
C8 Co2 C9 40.09(8) . . ?
C17 Co2 Co1 148.33(7) . . ?
C15 Co2 Co1 100.54(7) . . ?
C16 Co2 Co1 98.60(6) . . ?
C8 Co2 Co1 52.14(6) . . ?
C9 Co2 Co1 51.62(6) . . ?
C19 Co3 C18 100.21(9) . . ?
C19 Co3 C20 100.99(10) . . ?
C18 Co3 C20 105.65(10) . . ?
C19 Co3 C10 97.22(9) . . ?
C18 Co3 C10 100.57(9) . . ?
C20 Co3 C10 144.62(9) . . ?
C19 Co3 C11 99.45(9) . . ?
C18 Co3 C11 137.84(8) . . ?
C20 Co3 C11 106.66(9) . . ?
C10 Co3 C11 39.97(8) . . ?
C19 Co3 Co4 147.67(7) . . ?
C18 Co3 Co4 95.99(7) . . ?
C20 Co3 Co4 101.29(7) . . ?
C10 Co3 Co4 52.09(6) . . ?
C11 Co3 Co4 51.54(6) . . ?
C23 Co4 C22 98.15(10) . . ?
C23 Co4 C21 100.06(10) . . ?
C22 Co4 C21 104.02(10) . . ?
C23 Co4 C11 102.92(10) . . ?
C22 Co4 C11 143.22(9) . . ?
C21 Co4 C11 101.56(9) . . ?
C23 Co4 C10 103.16(9) . . ?
C22 Co4 C10 106.38(9) . . ?
C21 Co4 C10 138.27(9) . . ?
C11 Co4 C10 39.53(8) . . ?
C23 Co4 Co3 151.83(7) . . ?
C22 Co4 Co3 98.45(7) . . ?
C21 Co4 Co3 97.80(7) . . ?
C11 Co4 Co3 51.89(6) . . ?
C10 Co4 Co3 50.11(6) . . ?
C7 N1 C1 119.51(16) . . ?
C24 Si1 C9 110.35(10) . . ?
C24 Si1 C25 110.07(13) . . ?
C9 Si1 C25 108.37(11) . . ?
C24 Si1 C26 108.51(12) . . ?
C9 Si1 C26 108.25(10) . . ?
C25 Si1 C26 111.28(13) . . ?
C37 Si2 C27 119.4(8) . . ?
C28 Si2 C27 110.06(15) . . ?
C37 Si2 C11 109.3(10) . . ?
C28 Si2 C11 112.89(14) . . ?
C27 Si2 C11 110.42(11) . . ?
C28 Si2 C29 108.6(3) . . ?
C27 Si2 C29 108.1(3) . . ?
C11 Si2 C29 106.6(4) . . ?
C37 Si2 C35 111.5(6) . . ?
C27 Si2 C35 101.5(3) . . ?
C11 Si2 C35 103.4(3) . . ?
Si2 C28 H28A 109.5 . . ?
Si2 C28 H28B 109.5 . . ?
H28A C28 H28B 109.5 . . ?
Si2 C28 H28C 109.5 . . ?
H28A C28 H28C 109.5 . . ?
H28B C28 H28C 109.5 . . ?
Si2 C29 H29A 109.5 . . ?
Si2 C29 H29B 109.5 . . ?
H29A C29 H29B 109.5 . . ?
Si2 C29 H29C 109.5 . . ?
H29A C29 H29C 109.5 . . ?
H29B C29 H29C 109.5 . . ?
C31 C30 H30A 109.5 . . ?
C31 C30 H30B 109.5 . . ?
H30A C30 H30B 109.5 . . ?
C31 C30 H30C 109.5 . . ?
H30A C30 H30C 109.5 . . ?
H30B C30 H30C 109.5 . . ?
Si2 C35 H35A 109.5 . . ?
Si2 C35 H35B 109.5 . . ?
H35A C35 H35B 109.5 . . ?
Si2 C35 H35C 109.5 . . ?
H35A C35 H35C 109.5 . . ?
H35B C35 H35C 109.5 . . ?
C31 C36 H36A 109.5 . . ?
C31 C36 H36B 109.5 . . ?
H36A C36 H36B 109.5 . . ?
C31 C36 H36C 109.5 . . ?
H36A C36 H36C 109.5 . . ?
H36B C36 H36C 109.5 . . ?
Si2 C37 H37A 109.5 . . ?
Si2 C37 H37B 109.5 . . ?
H37A C37 H37B 109.5 . . ?
Si2 C37 H37C 109.5 . . ?
H37A C37 H37C 109.5 . . ?
H37B C37 H37C 109.5 . . ?

loop_
_geom_bond_atom_site_label_1
_geom_bond_atom_site_label_2
_geom_bond_distance
_geom_bond_site_symmetry_2
_geom_bond_publ_flag
C1 N1 1.346(2) . ?
C1 C2 1.419(3) . ?
C1 C10 1.465(3) . ?
C2 C4 1.412(3) . ?
C2 C3 1.427(3) . ?
C3 C3 1.353(4) 2_655 ?
C3 H3 0.9500 . ?
C4 C5 1.412(3) . ?
C4 C4 1.430(4) 2_655 ?
C5 C7 1.421(3) . ?
C5 C6 1.429(3) . ?
C6 C6 1.357(4) 2_655 ?
C6 H6 0.9500 . ?
C7 N1 1.344(2) . ?
C7 C8 1.464(3) . ?
C8 C9 1.347(3) . ?
C8 Co2 1.9425(19) . ?
C8 Co1 1.9947(19) . ?
C9 Si1 1.861(2) . ?
C9 Co2 1.9858(19) . ?
C9 Co1 1.9868(19) . ?
C10 C11 1.346(3) . ?
C10 Co3 1.9381(19) . ?
C10 Co4 1.9930(19) . ?
C11 Si2 1.861(2) . ?
C11 Co4 1.988(2) . ?
C11 Co3 1.997(2) . ?
C12 O1 1.137(3) . ?
C12 Co1 1.798(2) . ?
C13 O2 1.132(2) . ?
C13 Co1 1.820(2) . ?
C14 O3 1.128(3) . ?
C14 Co1 1.832(2) . ?
C15 O4 1.135(2) . ?
C15 Co2 1.822(2) . ?
C16 O5 1.133(2) . ?
C16 Co2 1.827(2) . ?
C17 O6 1.134(3) . ?
C17 Co2 1.797(2) . ?
C18 O7 1.134(3) . ?
C18 Co3 1.815(2) . ?
C19 O8 1.134(3) . ?
C19 Co3 1.796(2) . ?
C20 O9 1.132(3) . ?
C20 Co3 1.834(2) . ?
C21 O10 1.135(3) . ?
C21 Co4 1.820(2) . ?
C22 O11 1.134(3) . ?
C22 Co4 1.818(2) . ?
C23 O12 1.134(3) . ?
C23 Co4 1.803(2) . ?
C24 Si1 1.860(2) . ?
C24 H24A 0.9800 . ?
C24 H24B 0.9800 . ?
C24 H24C 0.9800 . ?
C25 Si1 1.864(3) . ?
C25 H25A 0.9800 . ?
C25 H25B 0.9800 . ?
C25 H25C 0.9800 . ?
C26 Si1 1.868(3) . ?
C26 H26A 0.9800 . ?
C26 H26B 0.9800 . ?
C26 H26C 0.9800 . ?
C27 Si2 1.849(2) . ?
C27 H27A 0.9800 . ?
C27 H27B 0.9800 . ?
C27 H27C 0.9800 . ?
C31 C30 1.452(6) . ?
C31 C32 1.534(4) . ?
C31 C36 1.544(11) . ?
C31 H31A 0.9900 . ?
C31 H31B 0.9900 . ?
C32 C33 1.471(4) . ?
C32 H32A 0.9900 . ?
C32 H32B 0.9900 . ?
C33 C34 1.489(4) . ?
C33 H33A 0.9900 . ?
C33 H33B 0.9900 . ?
C34 H34A 0.9800 . ?
C34 H34B 0.9800 . ?
C34 H34C 0.9800 . ?
Co1 Co2 2.4674(7) . ?
Co3 Co4 2.4691(7) . ?
Si2 C37 1.83(3) . ?
Si2 C28 1.833(4) . ?
Si2 C29 1.894(13) . ?
Si2 C35 1.986(9) . ?
C28 H28A 0.9800 . ?
C28 H28B 0.9800 . ?
C28 H28C 0.9800 . ?
C29 H29A 0.9800 . ?
C29 H29B 0.9800 . ?
C29 H29C 0.9800 . ?
C30 H30A 0.9800 . ?
C30 H30B 0.9800 . ?
C30 H30C 0.9800 . ?
C35 H35A 0.9800 . ?
C35 H35B 0.9800 . ?
C35 H35C 0.9800 . ?
C36 H36A 0.9800 . ?
C36 H36B 0.9800 . ?
C36 H36C 0.9800 . ?
C37 H37A 0.9800 . ?
C37 H37B 0.9800 . ?
C37 H37C 0.9800 . ?

loop_
_geom_torsion_atom_site_label_1
_geom_torsion_atom_site_label_2
_geom_torsion_atom_site_label_3
_geom_torsion_atom_site_label_4
_geom_torsion
_geom_torsion_site_symmetry_1
_geom_torsion_site_symmetry_2
_geom_torsion_site_symmetry_3
_geom_torsion_site_symmetry_4
_geom_torsion_publ_flag
N1 C1 C2 C4 5.3(3) . . . . ?
C10 C1 C2 C4 -174.71(16) . . . . ?
N1 C1 C2 C3 -174.95(17) . . . . ?
C10 C1 C2 C3 5.1(3) . . . . ?
C4 C2 C3 C3 -0.7(3) . . . 2_655 ?
C1 C2 C3 C3 179.5(2) . . . 2_655 ?
C1 C2 C4 C5 -2.6(3) . . . . ?
C3 C2 C4 C5 177.57(17) . . . . ?
C1 C2 C4 C4 178.07(19) . . . 2_655 ?
C3 C2 C4 C4 -1.7(3) . . . 2_655 ?
C2 C4 C5 C7 -2.3(3) . . . . ?
C4 C4 C5 C7 176.95(19) 2_655 . . . ?
C2 C4 C5 C6 178.12(17) . . . . ?
C4 C4 C5 C6 -2.6(3) 2_655 . . . ?
C4 C5 C6 C6 -0.9(3) . . . 2_655 ?
C7 C5 C6 C6 179.6(2) . . . 2_655 ?
C4 C5 C7 N1 5.4(3) . . . . ?
C6 C5 C7 N1 -175.09(17) . . . . ?
C4 C5 C7 C8 -172.95(16) . . . . ?
C6 C5 C7 C8 6.6(3) . . . . ?
N1 C7 C8 C9 148.3(3) . . . . ?
C5 C7 C8 C9 -33.2(4) . . . . ?
N1 C7 C8 Co2 17.6(3) . . . . ?
C5 C7 C8 Co2 -164.03(15) . . . . ?
N1 C7 C8 Co1 -99.36(19) . . . . ?
C5 C7 C8 Co1 79.1(2) . . . . ?
C7 C8 C9 Si1 -12.6(5) . . . . ?
Co2 C8 C9 Si1 133.7(3) . . . . ?
Co1 C8 C9 Si1 -143.1(3) . . . . ?
C7 C8 C9 Co2 -146.3(3) . . . . ?
Co1 C8 C9 Co2 83.12(6) . . . . ?
C7 C8 C9 Co1 130.6(3) . . . . ?
Co2 C8 C9 Co1 -83.12(6) . . . . ?
N1 C1 C10 C11 140.0(3) . . . . ?
C2 C1 C10 C11 -40.0(4) . . . . ?
N1 C1 C10 Co3 13.8(3) . . . . ?
C2 C1 C10 Co3 -166.20(14) . . . . ?
N1 C1 C10 Co4 -101.63(19) . . . . ?
C2 C1 C10 Co4 78.4(2) . . . . ?
C1 C10 C11 Si2 -13.1(5) . . . . ?
Co3 C10 C11 Si2 128.2(3) . . . . ?
Co4 C10 C11 Si2 -148.7(3) . . . . ?
C1 C10 C11 Co4 135.7(3) . . . . ?
Co3 C10 C11 Co4 -83.09(6) . . . . ?
C1 C10 C11 Co3 -141.3(3) . . . . ?
Co4 C10 C11 Co3 83.09(6) . . . . ?
C30 C31 C32 C33 -172.5(4) . . . . ?
C36 C31 C32 C33 146.7(7) . . . . ?
C31 C32 C33 C34 179.3(3) . . . . ?
C5 C7 N1 C1 -3.0(3) . . . . ?
C8 C7 N1 C1 175.37(16) . . . . ?
C2 C1 N1 C7 -2.5(3) . . . . ?
C10 C1 N1 C7 177.50(16) . . . . ?
C8 C9 Si1 C24 -141.8(3) . . . . ?
Co2 C9 Si1 C24 -22.94(17) . . . . ?
Co1 C9 Si1 C24 87.49(16) . . . . ?
C8 C9 Si1 C25 -21.2(3) . . . . ?
Co2 C9 Si1 C25 97.65(15) . . . . ?
Co1 C9 Si1 C25 -151.93(14) . . . . ?
C8 C9 Si1 C26 99.6(3) . . . . ?
Co2 C9 Si1 C26 -141.55(13) . . . . ?
Co1 C9 Si1 C26 -31.12(16) . . . . ?
C10 C11 Si2 C37 -21.7(6) . . . . ?
Co4 C11 Si2 C37 -158.5(6) . . . . ?
Co3 C11 Si2 C37 90.5(6) . . . . ?
C10 C11 Si2 C28 81.3(3) . . . . ?
Co4 C11 Si2 C28 -55.4(2) . . . . ?
Co3 C11 Si2 C28 -166.51(18) . . . . ?
C10 C11 Si2 C27 -155.0(3) . . . . ?
Co4 C11 Si2 C27 68.25(17) . . . . ?
Co3 C11 Si2 C27 -42.83(16) . . . . ?
C10 C11 Si2 C29 -37.7(4) . . . . ?
Co4 C11 Si2 C29 -174.5(3) . . . . ?
Co3 C11 Si2 C29 74.4(3) . . . . ?
C10 C11 Si2 C35 97.1(4) . . . . ?
Co4 C11 Si2 C35 -39.6(3) . . . . ?
Co3 C11 Si2 C35 -150.7(3) . . . . ?
